data_7702623
loop_
_publ_author_name
'Mao, Zong-Wan'
'Heinemann, Frank W.'
'Liehr, G\"unther'
'Eldik, Rudi van'

_publ_section_title
;
 Complex-formation reactions of Cu(ii) and Zn(ii) 2,2&#x2032;-bipyridine
 and 1,10-phenanthroline complexes with bicarbonate. Identification of
 different carbonate coordination modes
;
_journal_issue 24
_journal_name_full 'Journal of the Chemical Society, Dalton Transactions'
_journal_page_first 3652
_journal_paper_doi 10.1039/b103942n
_journal_year 2001
_chemical_formula_structural '[Cu(phen)2(CO3)]*7H2O'
_chemical_formula_sum 'C25 H30 Cu N4 O10'
_chemical_formula_weight 610.07
_space_group_IT_number 14
_space_group_name_Hall '-P 2ybc'
_space_group_name_H-M_alt 'P 1 21/c 1'
_symmetry_cell_setting monoclinic
_symmetry_space_group_name_H-M 'P 1 21/c 1'
_atom_sites_solution_hydrogens difmap
_atom_sites_solution_primary direct
_atom_sites_solution_secondary difmap
_audit_creation_method SHELXL
_cell_angle_alpha 90.00
_cell_angle_beta 105.93(2)
_cell_angle_gamma 90.00
_cell_formula_units_Z 4
_cell_length_a 9.9010(10)
_cell_length_b 26.277(3)
_cell_length_c 10.510(3)
_cell_measurement_reflns_used 40
_cell_measurement_temperature 200(2)
_cell_measurement_theta_max 16.30
_cell_measurement_theta_min 3.05
_cell_volume 2629.4(9)
_computing_cell_refinement 'XSCAnS 2.20 (Siemens An. X-Ray Instr., 1996)'
_computing_data_collection 'XSCAnS 2.20 (Siemens An. X-Ray Instr., 1996)'
_computing_data_reduction 'XSCAnS 2.20 (Siemens An. X-Ray Instr., 1996)'
_computing_molecular_graphics 'SHELXTL 5.03 (Siemens An. X-Ray Instr., 1995)'
_computing_publication_material 'SHELXTL 5.03 (Siemens An. X-Ray Instr., 1995)'
_computing_structure_refinement 'SHELXTL 5.03 (Siemens An. X-Ray Instr., 1995)'
_computing_structure_solution 'SHELXTL 5.03 (Siemens An. X-Ray Instr., 1995)'
_diffrn_ambient_temperature 200(2)
_diffrn_measurement_device 'Siemens P4'
_diffrn_measurement_method 'profile data from \w-scans'
_diffrn_radiation_monochromator graphite
_diffrn_radiation_source 'fine-focus sealed tube'
_diffrn_radiation_type MoK\a
_diffrn_radiation_wavelength 0.71073
_diffrn_reflns_av_R_equivalents 0.1726
_diffrn_reflns_av_sigmaI/netI 0.0905
_diffrn_reflns_limit_h_max 12
_diffrn_reflns_limit_h_min -13
_diffrn_reflns_limit_k_max 34
_diffrn_reflns_limit_k_min 0
_diffrn_reflns_limit_l_max 13
_diffrn_reflns_limit_l_min 0
_diffrn_reflns_number 7033
_diffrn_reflns_theta_max 27.00
_diffrn_reflns_theta_min 2.14
_diffrn_standards_decay_% 2.96
_diffrn_standards_interval_count 100
_diffrn_standards_number 3
_exptl_absorpt_coefficient_mu 0.896
_exptl_absorpt_correction_T_max 0.1750
_exptl_absorpt_correction_T_min 0.0531
_exptl_absorpt_correction_type refdelf
_exptl_absorpt_process_details
;
Parkin S, Moezzi B, Hope H, J. Appl. Cryst. 28 (1995), 53-56.
;
_exptl_crystal_colour turquoise
_exptl_crystal_density_diffrn 1.541
_exptl_crystal_description rhomb
_exptl_crystal_F_000 1268
_exptl_crystal_size_max 0.80
_exptl_crystal_size_mid 0.60
_exptl_crystal_size_min 0.40
_refine_diff_density_max 0.606
_refine_diff_density_min -1.454
_refine_diff_density_rms 0.101
_refine_ls_extinction_method none
_refine_ls_goodness_of_fit_all 1.016
_refine_ls_goodness_of_fit_obs 1.070
_refine_ls_hydrogen_treatment refxyz
_refine_ls_matrix_type full
_refine_ls_number_parameters 451
_refine_ls_number_reflns 5724
_refine_ls_number_restraints 0
_refine_ls_restrained_S_all 1.022
_refine_ls_restrained_S_obs 1.070
_refine_ls_R_factor_all 0.0752
_refine_ls_R_factor_obs 0.0533
_refine_ls_shift/esd_max 0.051
_refine_ls_shift/esd_mean 0.003
_refine_ls_structure_factor_coef Fsqd
_refine_ls_weighting_details 'w=1/[\s^2^(Fo^2^)+(0.0716P)^2^+1.6006P] where P=(Fo^2^+2Fc^2^)/3'
_refine_ls_weighting_scheme calc
_refine_ls_wR_factor_all 0.1413
_refine_ls_wR_factor_obs 0.1275
_reflns_number_observed 4355
_reflns_number_total 5739
_reflns_observed_criterion >2sigma(I)
_cod_data_source_file b103942n.txt
_cod_data_source_block fh9811
_cod_depositor_comments
;
The following automatic conversions were performed:

data item '_refine_ls_weighting_scheme' value 'calc
w=1/[\s^2^(Fo^2^)+(0.0716P)^2^+1.6006P] where P=(Fo^2^+2Fc^2^)/3' was
changed to 'calc'. A new data item '_refine_ls_weighting_details' was
created with the value set to
'w=1/[\s^2^(Fo^2^)+(0.0716P)^2^+1.6006P] where P=(Fo^2^+2Fc^2^)/3'.

Automatic conversion script
Id: cif_fix_values 6909 2019-04-08 15:41:33Z antanas 
;
_cod_original_sg_symbol_H-M P2(1)/c
_cod_database_code 7702623

loop_
_symmetry_equiv_pos_as_xyz
'x, y, z'
'-x, y+1/2, -z+1/2'
'-x, -y, -z'
'x, -y-1/2, z-1/2'

loop_
_atom_site_aniso_label
_atom_site_aniso_U_11
_atom_site_aniso_U_22
_atom_site_aniso_U_33
_atom_site_aniso_U_23
_atom_site_aniso_U_13
_atom_site_aniso_U_12
Cu1 0.0207(2) 0.0212(2) 0.0202(2) 0.0032(2) 0.00470(13) 0.00117(14)
N1 0.0221(11) 0.0198(13) 0.0218(13) 0.0020(11) 0.0061(10) 0.0000(9)
C2 0.0276(15) 0.028(2) 0.023(2) -0.0013(14) 0.0064(12) -0.0026(13)
C3 0.027(2) 0.041(2) 0.023(2) 0.002(2) 0.0039(13) -0.0031(14)
C4 0.0248(15) 0.043(2) 0.027(2) 0.015(2) 0.0084(13) 0.0085(14)
C5 0.0238(14) 0.028(2) 0.030(2) 0.0071(14) 0.0132(12) 0.0034(12)
C6 0.036(2) 0.025(2) 0.043(2) 0.014(2) 0.018(2) 0.0073(14)
C7 0.041(2) 0.021(2) 0.047(2) 0.004(2) 0.025(2) 0.0037(14)
C8 0.031(2) 0.023(2) 0.038(2) -0.0050(14) 0.0200(14) -0.0019(12)
C9 0.035(2) 0.029(2) 0.044(2) -0.011(2) 0.021(2) -0.0089(14)
C10 0.032(2) 0.048(2) 0.032(2) -0.017(2) 0.0116(15) -0.009(2)
C11 0.026(2) 0.042(2) 0.027(2) -0.002(2) 0.0089(13) 0.0000(14)
N12 0.0209(12) 0.0286(14) 0.0229(14) 0.0024(12) 0.0075(10) 0.0005(10)
C13 0.0224(14) 0.023(2) 0.025(2) 0.0002(13) 0.0097(12) 0.0003(11)
C14 0.0204(13) 0.0211(15) 0.026(2) 0.0011(13) 0.0115(12) 0.0005(11)
C15 0.0281(15) 0.0204(15) 0.026(2) 0.0034(13) 0.0096(12) 0.0026(12)
N21 0.0218(12) 0.0236(13) 0.0267(15) 0.0005(11) 0.0062(10) 0.0024(10)
C22 0.0239(14) 0.032(2) 0.030(2) 0.0037(15) 0.0054(13) 0.0017(13)
C23 0.027(2) 0.043(2) 0.034(2) 0.005(2) 0.0019(14) 0.0045(15)
C24 0.037(2) 0.037(2) 0.025(2) 0.007(2) 0.0020(14) 0.0057(15)
C25 0.036(2) 0.019(2) 0.028(2) 0.0019(14) 0.0087(13) 0.0025(12)
C26 0.043(2) 0.028(2) 0.029(2) 0.006(2) 0.011(2) 0.0032(14)
C27 0.042(2) 0.028(2) 0.034(2) 0.005(2) 0.019(2) -0.0023(14)
C28 0.030(2) 0.022(2) 0.031(2) 0.0015(14) 0.0111(13) -0.0022(12)
C29 0.028(2) 0.031(2) 0.046(2) 0.002(2) 0.0158(15) -0.0029(13)
C30 0.025(2) 0.037(2) 0.042(2) 0.000(2) 0.0068(14) -0.0003(14)
C31 0.026(2) 0.032(2) 0.029(2) -0.003(2) 0.0016(13) 0.0024(13)
N32 0.0239(12) 0.0220(14) 0.0261(15) 0.0011(11) 0.0054(10) 0.0028(10)
C33 0.0263(14) 0.0176(14) 0.022(2) 0.0017(12) 0.0076(12) 0.0022(11)
C34 0.0252(14) 0.0163(14) 0.026(2) 0.0018(12) 0.0071(12) 0.0017(11)
O11 0.0342(13) 0.0357(14) 0.054(2) 0.0009(13) 0.0036(12) -0.0095(11)
O12 0.0397(12) 0.0242(12) 0.0299(14) -0.0030(10) 0.0050(10) -0.0028(10)
O13 0.069(2) 0.037(2) 0.080(2) 0.003(2) 0.056(2) 0.0076(14)
O1 0.0258(11) 0.0283(14) 0.046(2) -0.0013(12) 0.0067(10) 0.0018(10)
O2 0.0351(13) 0.040(2) 0.046(2) 0.0144(13) 0.0058(12) 0.0048(11)
O3 0.047(2) 0.0303(15) 0.041(2) 0.0020(12) 0.0165(12) -0.0019(11)
O4 0.0377(13) 0.040(2) 0.035(2) -0.0042(13) 0.0111(11) -0.0037(12)
O5 0.0421(14) 0.049(2) 0.0323(15) -0.0078(13) 0.0151(12) -0.0151(13)
O6 0.048(2) 0.054(2) 0.038(2) 0.0113(15) 0.0145(13) 0.0047(15)
O7 0.0384(15) 0.068(2) 0.037(2) -0.001(2) 0.0108(12) -0.0005(14)

loop_
_atom_site_label
_atom_site_type_symbol
_atom_site_fract_x
_atom_site_fract_y
_atom_site_fract_z
_atom_site_U_iso_or_equiv
_atom_site_thermal_displace_type
_atom_site_occupancy
_atom_site_calc_flag
Cu1 Cu 0.89723(3) 0.121298(14) 0.76295(4) 0.02087(13) Uani 1 d
N1 N 0.7768(2) 0.16206(10) 0.6087(3) 0.0212(5) Uani 1 d
C2 C 0.6997(3) 0.14286(14) 0.4948(3) 0.0262(7) Uani 1 d
C3 C 0.6184(3) 0.17300(14) 0.3931(4) 0.0310(8) Uani 1 d
C4 C 0.6209(3) 0.22511(15) 0.4074(4) 0.0313(8) Uani 1 d
C5 C 0.7041(3) 0.24652(13) 0.5251(3) 0.0261(7) Uani 1 d
C6 C 0.7165(4) 0.30052(14) 0.5486(4) 0.0335(8) Uani 1 d
C7 C 0.8024(4) 0.31969(14) 0.6600(4) 0.0338(8) Uani 1 d
C8 C 0.8808(3) 0.28743(13) 0.7625(4) 0.0283(7) Uani 1 d
C9 C 0.9698(4) 0.30538(15) 0.8831(4) 0.0340(8) Uani 1 d
C10 C 1.0365(4) 0.2718(2) 0.9775(4) 0.0367(9) Uani 1 d
C11 C 1.0137(3) 0.21931(15) 0.9543(4) 0.0313(8) Uani 1 d
N12 N 0.9322(2) 0.20074(10) 0.8434(3) 0.0239(6) Uani 1 d
C13 C 0.8666(3) 0.23404(12) 0.7472(3) 0.0230(6) Uani 1 d
C14 C 0.7805(3) 0.21368(12) 0.6253(3) 0.0214(6) Uani 1 d
C15 C 1.0637(3) 0.08755(12) 0.6285(3) 0.0246(7) Uani 1 d
N21 N 1.0006(3) 0.08669(10) 0.9348(3) 0.0242(6) Uani 1 d
C22 C 1.1394(3) 0.08384(13) 0.9896(4) 0.0291(7) Uani 1 d
C23 C 1.1967(4) 0.06372(15) 1.1156(4) 0.0358(8) Uani 1 d
C24 C 1.1099(4) 0.04651(15) 1.1889(4) 0.0343(8) Uani 1 d
C25 C 0.9632(3) 0.04928(12) 1.1347(4) 0.0275(7) Uani 1 d
C26 C 0.8627(4) 0.03381(14) 1.2036(4) 0.0331(8) Uani 1 d
C27 C 0.7236(4) 0.03873(14) 1.1453(4) 0.0330(8) Uani 1 d
C28 C 0.6706(3) 0.05837(13) 1.0153(4) 0.0271(7) Uani 1 d
C29 C 0.5259(3) 0.06390(14) 0.9472(4) 0.0336(8) Uani 1 d
C30 C 0.4867(4) 0.08304(15) 0.8228(4) 0.0351(8) Uani 1 d
C31 C 0.5893(3) 0.09816(14) 0.7610(4) 0.0302(8) Uani 1 d
N32 N 0.7270(3) 0.09435(10) 0.8214(3) 0.0243(6) Uani 1 d
C33 C 0.7659(3) 0.07405(11) 0.9446(3) 0.0217(6) Uani 1 d
C34 C 0.9151(3) 0.06958(11) 1.0074(3) 0.0225(6) Uani 1 d
O11 O 0.9565(2) 0.05934(10) 0.6165(3) 0.0429(7) Uani 1 d
O12 O 1.0695(2) 0.12761(9) 0.7045(3) 0.0322(5) Uani 1 d
O13 O 1.1631(3) 0.07853(11) 0.5796(4) 0.0548(9) Uani 1 d
O1 O 0.7293(3) 0.00639(10) 0.4904(3) 0.0340(6) Uani 1 d
O2 O 0.4542(3) 0.04246(11) 0.3750(3) 0.0416(7) Uani 1 d
O3 O 0.3238(3) 0.12979(10) 0.4605(3) 0.0387(6) Uani 1 d
O4 O 0.4460(3) 0.20502(11) 0.6425(3) 0.0373(6) Uani 1 d
O5 O 0.2714(3) 0.19719(11) 0.8059(3) 0.0401(6) Uani 1 d
O6 O 0.2295(3) 0.19628(13) 1.2441(3) 0.0463(7) Uani 1 d
O7 O 0.4011(3) 0.19123(14) 1.0768(3) 0.0477(8) Uani 1 d
H2 H 0.7061(52) 0.1057(23) 0.4848(60) 0.080 Uiso 1 d
H3 H 0.5620(52) 0.1581(21) 0.3142(61) 0.080 Uiso 1 d
H4 H 0.5674(52) 0.2467(21) 0.3485(60) 0.080 Uiso 1 d
H6 H 0.6724(53) 0.3193(22) 0.4853(60) 0.080 Uiso 1 d
H7 H 0.8013(51) 0.3567(23) 0.6752(59) 0.080 Uiso 1 d
H9 H 0.9826(54) 0.3394(22) 0.8922(61) 0.080 Uiso 1 d
H10 H 1.0881(52) 0.2820(22) 1.0597(60) 0.080 Uiso 1 d
H11 H 1.0510(52) 0.1942(22) 1.0192(59) 0.080 Uiso 1 d
H22 H 1.1992(52) 0.0960(22) 0.9278(61) 0.080 Uiso 1 d
H23 H 1.2933(54) 0.0658(21) 1.1501(61) 0.080 Uiso 1 d
H24 H 1.1481(54) 0.0350(21) 1.2723(61) 0.080 Uiso 1 d
H26 H 0.8957(51) 0.0240(22) 1.2887(61) 0.080 Uiso 1 d
H27 H 0.6692(52) 0.0271(21) 1.2008(61) 0.080 Uiso 1 d
H29 H 0.4604(53) 0.0560(22) 0.9997(60) 0.080 Uiso 1 d
H31 H 0.5680(55) 0.1134(21) 0.6813(67) 0.080 Uiso 1 d
H30 H 0.3966(53) 0.0822(22) 0.7688(57) 0.080 Uiso 1 d
H1A H 0.7578(61) -0.0117(25) 0.4686(70) 0.080 Uiso 1 d
H1B H 0.8030(56) 0.0213(23) 0.5393(63) 0.080 Uiso 1 d
H2A H 0.5330(59) 0.0325(22) 0.4037(62) 0.080 Uiso 1 d
H2B H 0.4041(54) 0.0181(23) 0.4176(61) 0.080 Uiso 1 d
H3A H 0.2720(60) 0.1165(23) 0.4954(67) 0.080 Uiso 1 d
H3B H 0.3672(56) 0.1076(24) 0.4309(64) 0.080 Uiso 1 d
H4A H 0.4065(55) 0.1840(22) 0.5772(62) 0.080 Uiso 1 d
H4B H 0.4290(56) 0.2352(24) 0.6218(63) 0.080 Uiso 1 d
H5A H 0.3335(59) 0.1925(22) 0.7658(61) 0.080 Uiso 1 d
H5B H 0.1968(57) 0.1728(22) 0.7666(58) 0.080 Uiso 1 d
H6A H 0.2513(61) 0.1780(24) 1.2948(66) 0.080 Uiso 1 d
H6B H 0.2413(60) 0.2249(24) 1.2688(66) 0.080 Uiso 1 d
H7A H 0.3427(60) 0.1864(22) 1.1225(65) 0.080 Uiso 1 d
H7B H 0.3586(59) 0.1923(24) 1.0033(67) 0.080 Uiso 1 d

loop_
_atom_type_symbol
_atom_type_description
_atom_type_scat_dispersion_real
_atom_type_scat_dispersion_imag
_atom_type_scat_source
C C 0.0033 0.0016 'International Tables Vol C Tables 4.2.6.8 and 6.1.1.4'
H H 0.0000 0.0000 'International Tables Vol C Tables 4.2.6.8 and 6.1.1.4'
N N 0.0061 0.0033 'International Tables Vol C Tables 4.2.6.8 and 6.1.1.4'
O O 0.0106 0.0060 'International Tables Vol C Tables 4.2.6.8 and 6.1.1.4'
Cu Cu 0.3201 1.2651 'International Tables Vol C Tables 4.2.6.8 and 6.1.1.4'

loop_
_geom_angle_atom_site_label_1
_geom_angle_atom_site_label_2
_geom_angle_atom_site_label_3
_geom_angle
O12 Cu1 N21 92.67(11)
O12 Cu1 N1 94.35(10)
N21 Cu1 N1 170.80(11)
O12 Cu1 N32 164.82(10)
N21 Cu1 N32 80.55(10)
N1 Cu1 N32 93.98(10)
O12 Cu1 N12 88.98(9)
N21 Cu1 N12 95.36(10)
N1 Cu1 N12 78.84(10)
N32 Cu1 N12 105.09(10)
O12 Cu1 O11 58.47(9)
N21 Cu1 O11 96.51(10)
N1 Cu1 O11 92.23(10)
N32 Cu1 O11 108.53(10)
N12 Cu1 O11 145.72(9)
C2 N1 C14 118.7(3)
C2 N1 Cu1 125.7(2)
C14 N1 Cu1 115.6(2)
N1 C2 C3 122.8(3)
N1 C2 H2 115.7(34)
C3 C2 H2 121.4(34)
C4 C3 C2 119.4(3)
C4 C3 H3 119.6(34)
C2 C3 H3 120.9(35)
C3 C4 C5 118.9(3)
C3 C4 H4 124.3(36)
C5 C4 H4 116.6(36)
C4 C5 C14 118.6(3)
C4 C5 C6 123.2(3)
C14 C5 C6 118.2(3)
C7 C6 C5 121.5(3)
C7 C6 H6 122.2(39)
C5 C6 H6 116.0(40)
C6 C7 C8 121.4(3)
C6 C7 H7 118.6(33)
C8 C7 H7 119.6(34)
C9 C8 C13 116.8(3)
C9 C8 C7 123.9(3)
C13 C8 C7 119.3(3)
C10 C9 C8 119.9(3)
C10 C9 H9 122.6(38)
C8 C9 H9 117.4(38)
C9 C10 C11 119.2(3)
C9 C10 H10 122.3(37)
C11 C10 H10 118.2(37)
N12 C11 C10 123.2(4)
N12 C11 H11 113.8(35)
C10 C11 H11 122.9(35)
C11 N12 C13 118.1(3)
C11 N12 Cu1 132.3(2)
C13 N12 Cu1 109.0(2)
N12 C13 C8 122.8(3)
N12 C13 C14 118.0(3)
C8 C13 C14 119.2(3)
N1 C14 C5 121.5(3)
N1 C14 C13 118.2(3)
C5 C14 C13 120.3(3)
O13 C15 O11 125.2(3)
O13 C15 O12 119.6(3)
O11 C15 O12 115.1(3)
C22 N21 C34 117.6(3)
C22 N21 Cu1 128.0(2)
C34 N21 Cu1 114.0(2)
N21 C22 C23 122.2(3)
N21 C22 H22 114.0(30)
C23 C22 H22 123.8(30)
C24 C23 C22 120.1(3)
C24 C23 H23 122.4(38)
C22 C23 H23 117.1(37)
C23 C24 C25 119.3(3)
C23 C24 H24 119.4(33)
C25 C24 H24 121.2(33)
C34 C25 C24 116.7(3)
C34 C25 C26 119.2(3)
C24 C25 C26 124.1(3)
C27 C26 C25 120.2(4)
C27 C26 H26 121.6(33)
C25 C26 H26 117.9(33)
C26 C27 C28 122.2(3)
C26 C27 H27 111.8(34)
C28 C27 H27 126.0(34)
C33 C28 C27 119.2(3)
C33 C28 C29 115.5(3)
C27 C28 C29 125.2(3)
C30 C29 C28 120.4(3)
C30 C29 H29 124.2(33)
C28 C29 H29 115.2(33)
C29 C30 C31 120.0(3)
C29 C30 H30 124.2(36)
C31 C30 H30 115.1(36)
N32 C31 C30 122.0(4)
N32 C31 H31 115.0(34)
C30 C31 H31 122.8(34)
C31 N32 C33 117.8(3)
C31 N32 Cu1 129.7(3)
C33 N32 Cu1 112.2(2)
N32 C33 C28 124.2(3)
N32 C33 C34 117.0(3)
C28 C33 C34 118.8(3)
N21 C34 C25 124.1(3)
N21 C34 C33 115.5(3)
C25 C34 C33 120.3(3)
C15 O11 Cu1 83.5(2)
C15 O12 Cu1 103.0(2)
H1A O1 H1B 99.6(61)
H2A O2 H2B 100.1(50)
H3A O3 H3B 109.4(60)
H4A O4 H4B 112.4(54)
H5A O5 H5B 105.2(51)
H6A O6 H6B 114.3(69)
H7A O7 H7B 107.4(55)

loop_
_geom_bond_atom_site_label_1
_geom_bond_atom_site_label_2
_geom_bond_distance
Cu1 O12 1.972(3)
Cu1 N21 2.030(3)
Cu1 N1 2.034(3)
Cu1 N32 2.071(3)
Cu1 N12 2.243(3)
Cu1 O11 2.421(3)
N1 C2 1.330(4)
N1 C14 1.367(4)
C2 C3 1.395(5)
C2 H2 0.99(6)
C3 C4 1.377(5)
C3 H3 0.95(6)
C4 C5 1.402(5)
C4 H4 0.90(6)
C5 C14 1.410(4)
C5 C6 1.440(5)
C6 C7 1.343(6)
C6 H6 0.85(6)
C7 C8 1.422(5)
C7 H7 0.99(6)
C8 C9 1.411(5)
C8 C13 1.415(4)
C9 C10 1.356(6)
C9 H9 0.90(6)
C10 C11 1.409(5)
C10 H10 0.92(6)
C11 N12 1.315(4)
C11 H11 0.95(6)
N12 C13 1.360(4)
C13 C14 1.434(4)
C15 O13 1.252(4)
C15 O11 1.272(4)
C15 O12 1.313(4)
N21 C22 1.338(4)
N21 C34 1.363(4)
C22 C23 1.394(5)
C22 H22 1.04(6)
C23 C24 1.378(6)
C23 H23 0.93(5)
C24 C25 1.409(5)
C24 H24 0.91(6)
C25 C34 1.397(5)
C25 C26 1.441(5)
C26 C27 1.351(5)
C26 H26 0.90(6)
C27 C28 1.419(5)
C27 H27 0.95(6)
C28 C33 1.413(5)
C28 C29 1.422(5)
C29 C30 1.354(6)
C29 H29 0.98(6)
C30 C31 1.405(5)
C30 H30 0.92(5)
C31 N32 1.341(4)
C31 H31 0.90(6)
N32 C33 1.355(4)
C33 C34 1.448(4)
O1 H1A 0.63(6)
O1 H1B 0.86(6)
O2 H2A 0.80(6)
O2 H2B 0.99(6)
O3 H3A 0.79(6)
O3 H3B 0.83(6)
O4 H4A 0.88(6)
O4 H4B 0.83(6)
O5 H5A 0.84(6)
O5 H5B 0.98(6)
O6 H6A 0.71(6)
O6 H6B 0.79(6)
O7 H7A 0.86(6)
O7 H7B 0.77(6)

loop_
_geom_hbond_atom_site_label_D
_geom_hbond_atom_site_label_H
_geom_hbond_atom_site_label_A
_geom_hbond_distance_DH
_geom_hbond_distance_HA
_geom_hbond_distance_DA
_geom_hbond_angle_DHA
_geom_hbond_site_symmetry_A
O1 H1A O13 0.63(6) 2.04(6) 2.662(4) 169(8) 3_756
O1 H1B O11 0.86(6) 1.82(6) 2.668(4) 170(6) .
O2 H2A O1 0.80(6) 2.03(6) 2.824(4) 175(6) .
O2 H2B O1 0.99(6) 1.95(6) 2.891(4) 158(5) 3_656
O3 H3A O13 0.79(6) 1.86(6) 2.647(4) 174(6) 1_455
O3 H3B O2 0.84(6) 2.07(6) 2.894(4) 168(6) .
O4 H4A O3 0.89(6) 1.91(6) 2.786(4) 170(6) .
O4 H4B O7 0.83(6) 1.99(6) 2.817(5) 176(5) 4_565
O5 H5A O4 0.85(6) 1.95(6) 2.760(4) 159(6) .
O5 H5B O12 0.97(6) 1.73(6) 2.703(4) 177(5) 1_455
O6 H6A O3 0.71(6) 2.11(6) 2.816(4) 174(7) 1_556
O6 H6B O5 0.79(6) 2.09(6) 2.878(5) 172(7) 4_566
O7 H7A O6 0.86(6) 1.94(7) 2.763(5) 162(6) .
O7 H7B O5 0.77(6) 2.02(7) 2.788(4) 172(6) .
